data_4330104
loop_
_publ_author_name
'William W. Brennessel'
'John E. Ellis'

_publ_contact_author_address
;
Department of Chemistry
University of Minnesota
207 Pleasant Street SE
Minneapolis, MN 55455
;
_publ_contact_author_email ellis@umn.edu
_publ_contact_author_name 'John E. Ellis'
_publ_contact_author_phone 1-612-625-6391
_publ_section_title
;
 Naphthalene and Anthracene Cobaltates(1-): Useful Storable Sources of an
 Atomic Cobalt Anion
;
_journal_name_full 'Inorganic Chemistry'
_journal_page_first 9076
_journal_page_last 9094
_journal_paper_doi 10.1021/ic301240u
_journal_volume 51
_journal_year 2012
_chemical_formula_moiety '0.5(C20 H40 K O8), 0.5(C29 H53 K2 O12), C18 H20 Co'
_chemical_formula_sum 'C42.5 H66.5 Co K1.5 O10'
_chemical_formula_weight 855.04
_chemical_name_common 05155
_chemical_name_systematic
; 
 ? 
;
_space_group_IT_number 2
_symmetry_cell_setting triclinic
_symmetry_space_group_name_Hall '-P 1'
_symmetry_space_group_name_H-M 'P -1'
_atom_sites_solution_hydrogens geom
_atom_sites_solution_primary direct
_atom_sites_solution_secondary difmap
_audit_creation_method SHELXL-97
_cell_angle_alpha 85.758(1)
_cell_angle_beta 79.304(1)
_cell_angle_gamma 87.193(1)
_cell_formula_units_Z 2
_cell_length_a 9.7377(8)
_cell_length_b 10.0468(8)
_cell_length_c 22.625(2)
_cell_measurement_reflns_used 3851
_cell_measurement_temperature 173(2)
_cell_measurement_theta_max 27.47
_cell_measurement_theta_min 2.16
_cell_volume 2167.6(3)
_computing_cell_refinement 'SAINT (Bruker, 2003)'
_computing_data_collection 'SMART (Bruker, 2003)'
_computing_data_reduction 'SAINT (Bruker, 2003)'
_computing_molecular_graphics 'SHELXTL (Sheldrick, 2008)'
_computing_publication_material 'SHELXTL (Sheldrick, 2008)'
_computing_structure_refinement 'SHELXL-97 (Sheldrick, 2008)'
_computing_structure_solution 'SIR97 (Altomare et al., 1999)'
_diffrn_ambient_temperature 173(2)
_diffrn_measured_fraction_theta_full 0.985
_diffrn_measured_fraction_theta_max 0.985
_diffrn_measurement_device_type 'Siemens SMART Platform CCD'
_diffrn_measurement_method 'area detector, \w scans per \f'
_diffrn_radiation_monochromator graphite
_diffrn_radiation_source 'normal-focus sealed tube'
_diffrn_radiation_type MoK\a
_diffrn_radiation_wavelength 0.71073
_diffrn_reflns_av_R_equivalents 0.0293
_diffrn_reflns_av_sigmaI/netI 0.0371
_diffrn_reflns_limit_h_max 12
_diffrn_reflns_limit_h_min -12
_diffrn_reflns_limit_k_max 12
_diffrn_reflns_limit_k_min -12
_diffrn_reflns_limit_l_max 29
_diffrn_reflns_limit_l_min -29
_diffrn_reflns_number 25641
_diffrn_reflns_theta_full 27.53
_diffrn_reflns_theta_max 27.53
_diffrn_reflns_theta_min 0.92
_exptl_absorpt_coefficient_mu 0.594
_exptl_absorpt_correction_T_max 0.8705
_exptl_absorpt_correction_T_min 0.8326
_exptl_absorpt_correction_type multi-scan
_exptl_absorpt_process_details 'SADABS (Sheldrick, 2008)'
_exptl_crystal_colour 'dark red-orange'
_exptl_crystal_density_diffrn 1.310
_exptl_crystal_description block
_exptl_crystal_F_000 914
_exptl_crystal_size_max 0.32
_exptl_crystal_size_mid 0.30
_exptl_crystal_size_min 0.24
_refine_diff_density_max 0.453
_refine_diff_density_min -0.428
_refine_diff_density_rms 0.051
_refine_ls_extinction_method none
_refine_ls_goodness_of_fit_ref 1.039
_refine_ls_hydrogen_treatment mixed
_refine_ls_matrix_type full
_refine_ls_number_parameters 552
_refine_ls_number_reflns 9840
_refine_ls_number_restraints 14
_refine_ls_restrained_S_all 1.038
_refine_ls_R_factor_all 0.0557
_refine_ls_R_factor_gt 0.0369
_refine_ls_shift/su_max 0.002
_refine_ls_shift/su_mean 0.000
_refine_ls_structure_factor_coef Fsqd
_refine_ls_weighting_details 'calc w=1/[\s^2^(Fo^2^)+(0.0356P)^2^+0.7925P] where P=(Fo^2^+2Fc^2^)/3'
_refine_ls_weighting_scheme calc
_refine_ls_wR_factor_gt 0.0815
_refine_ls_wR_factor_ref 0.0887
_reflns_number_gt 7569
_reflns_number_total 9840
_reflns_threshold_expression >2sigma(I)
_cod_data_source_file ic301240u_si_001_11.cif
_cod_data_source_block 10b
_cod_original_formula_sum 'C42.50 H66.50 Co K1.50 O10'
_cod_database_code 4330104

loop_
_symmetry_equiv_pos_as_xyz
'x, y, z'
'-x, -y, -z'

loop_
_atom_site_label
_atom_site_type_symbol
_atom_site_fract_x
_atom_site_fract_y
_atom_site_fract_z
_atom_site_U_iso_or_equiv
_atom_site_adp_type
_atom_site_occupancy
_atom_site_symmetry_multiplicity
_atom_site_calc_flag
_atom_site_refinement_flags
_atom_site_disorder_group
Co1 Co 0.74331(2) 0.42228(2) 0.699176(10) 0.02518(7) Uani 1 1 d . .
C1 C 0.6523(2) 0.3970(2) 0.79339(8) 0.0315(4) Uani 1 1 d . .
H1 H 0.704(2) 0.3907(19) 0.8249(9) 0.034(5) Uiso 1 1 d . .
C2 C 0.6463(2) 0.2836(2) 0.75980(9) 0.0339(4) Uani 1 1 d . .
H2 H 0.694(2) 0.203(2) 0.7683(9) 0.043(6) Uiso 1 1 d . .
C3 C 0.5787(2) 0.30193(19) 0.71006(9) 0.0333(4) Uani 1 1 d . .
H3 H 0.573(2) 0.232(2) 0.6846(9) 0.040(6) Uiso 1 1 d . .
C4 C 0.52338(19) 0.43267(19) 0.69831(8) 0.0304(4) Uani 1 1 d . .
H4 H 0.489(2) 0.4517(19) 0.6611(9) 0.030(5) Uiso 1 1 d . .
C5 C 0.36719(19) 0.61753(19) 0.74732(9) 0.0353(4) Uani 1 1 d . .
H5 H 0.3191 0.6289 0.7143 0.042 Uiso 1 1 calc R .
C6 C 0.3326(2) 0.7016(2) 0.79531(10) 0.0406(5) Uani 1 1 d . .
H6 H 0.2624 0.7704 0.7943 0.049 Uiso 1 1 calc R .
C7 C 0.4002(2) 0.6842(2) 0.84348(10) 0.0399(5) Uani 1 1 d . .
H7 H 0.3773 0.7417 0.8756 0.048 Uiso 1 1 calc R .
C8 C 0.50256(19) 0.5825(2) 0.84562(9) 0.0349(4) Uani 1 1 d . .
H8 H 0.5468 0.5697 0.8798 0.042 Uiso 1 1 calc R .
C9 C 0.54020(18) 0.49977(18) 0.79800(8) 0.0278(4) Uani 1 1 d . .
C10 C 0.47103(18) 0.51819(18) 0.74791(8) 0.0280(4) Uani 1 1 d . .
C11 C 0.7761(2) 0.59781(18) 0.65070(9) 0.0323(4) Uani 1 1 d . .
H11 H 0.688(2) 0.6469(19) 0.6521(9) 0.032(5) Uiso 1 1 d . .
C12 C 0.8362(2) 0.59660(19) 0.70199(9) 0.0357(4) Uani 1 1 d . .
H12 H 0.788(2) 0.647(2) 0.7338(11) 0.054(7) Uiso 1 1 d . .
C13 C 0.9929(3) 0.5754(2) 0.69949(13) 0.0600(7) Uani 1 1 d . .
H13A H 1.0425 0.6246 0.6628 0.072 Uiso 1 1 calc R .
H13B H 1.0181 0.6144 0.7348 0.072 Uiso 1 1 calc R .
C14 C 1.0431(2) 0.4336(2) 0.69893(11) 0.0500(6) Uani 1 1 d . .
H14A H 1.0678 0.4054 0.7386 0.060 Uiso 1 1 calc R .
H14B H 1.1292 0.4262 0.6681 0.060 Uiso 1 1 calc R .
C15 C 0.93773(19) 0.33937(19) 0.68589(9) 0.0317(4) Uani 1 1 d . .
H15 H 0.940(2) 0.253(2) 0.7076(9) 0.042(6) Uiso 1 1 d . .
C16 C 0.88368(19) 0.34370(18) 0.63202(8) 0.0288(4) Uani 1 1 d . .
H16 H 0.854(2) 0.262(2) 0.6207(9) 0.035(5) Uiso 1 1 d . .
C17 C 0.9293(2) 0.4461(2) 0.58014(9) 0.0424(5) Uani 1 1 d . .
H17A H 1.0310 0.4583 0.5761 0.051 Uiso 1 1 calc R .
H17B H 0.9131 0.4111 0.5423 0.051 Uiso 1 1 calc R .
C18 C 0.8543(3) 0.5785(2) 0.58793(10) 0.0526(6) Uani 1 1 d . .
H18A H 0.7873 0.5897 0.5598 0.063 Uiso 1 1 calc R .
H18B H 0.9232 0.6494 0.5765 0.063 Uiso 1 1 calc R .
K1 K 0.5000 0.0000 0.5000 0.02776(12) Uani 1 2 d S .
C19 C 0.6353(2) -0.2941(2) 0.42604(9) 0.0381(5) Uani 1 1 d . .
H19A H 0.5987 -0.2565 0.3901 0.046 Uiso 1 1 calc R .
H19B H 0.6553 -0.3908 0.4219 0.046 Uiso 1 1 calc R .
O1 O 0.53369(13) -0.27421(13) 0.47902(6) 0.0349(3) Uani 1 1 d . .
C20 C 0.4043(2) -0.3322(2) 0.47623(10) 0.0396(5) Uani 1 1 d . .
H20A H 0.4186 -0.4296 0.4724 0.048 Uiso 1 1 calc R .
H20B H 0.3675 -0.2927 0.4407 0.048 Uiso 1 1 calc R .
C21 C 0.3025(2) -0.3053(2) 0.53288(10) 0.0419(5) Uani 1 1 d . .
H21A H 0.2175 -0.3571 0.5353 0.050 Uiso 1 1 calc R .
H21B H 0.3451 -0.3326 0.5686 0.050 Uiso 1 1 calc R .
O2 O 0.26670(14) -0.16645(13) 0.53199(6) 0.0385(3) Uani 1 1 d . .
C22 C 0.1680(2) -0.1309(2) 0.58364(10) 0.0438(5) Uani 1 1 d . .
H22A H 0.2078 -0.1520 0.6206 0.053 Uiso 1 1 calc R .
H22B H 0.0820 -0.1818 0.5871 0.053 Uiso 1 1 calc R .
C23 C 0.1346(2) 0.0156(2) 0.57657(10) 0.0399(5) Uani 1 1 d . .
H23A H 0.0989 0.0370 0.5386 0.048 Uiso 1 1 calc R .
H23B H 0.0615 0.0424 0.6106 0.048 Uiso 1 1 calc R .
O3 O 0.25803(13) 0.08570(13) 0.57547(6) 0.0345(3) Uani 1 1 d . .
C24 C 0.2337(2) 0.22681(19) 0.56980(9) 0.0369(5) Uani 1 1 d . .
H24A H 0.1571 0.2544 0.6023 0.044 Uiso 1 1 calc R .
H24B H 0.2057 0.2531 0.5306 0.044 Uiso 1 1 calc R .
O4 O 0.40882(15) -0.00343(15) 0.39448(6) 0.0430(3) Uani 1 1 d . .
C25 C 0.4820(2) 0.0755(2) 0.34445(9) 0.0429(5) Uani 1 1 d . .
H25A H 0.5761 0.0352 0.3303 0.051 Uiso 1 1 calc R .
H25B H 0.4925 0.1671 0.3559 0.051 Uiso 1 1 calc R .
C26 C 0.3945(2) 0.0782(2) 0.29550(9) 0.0378(5) Uani 1 1 d . .
H26A H 0.4308 0.0112 0.2660 0.045 Uiso 1 1 calc R .
H26B H 0.3936 0.1676 0.2740 0.045 Uiso 1 1 calc R .
C27 C 0.2481(2) 0.0441(2) 0.32960(9) 0.0368(4) Uani 1 1 d . .
H27A H 0.1790 0.1166 0.3229 0.044 Uiso 1 1 calc R .
H27B H 0.2179 -0.0402 0.3168 0.044 Uiso 1 1 calc R .
C28 C 0.2646(2) 0.0296(2) 0.39522(9) 0.0390(5) Uani 1 1 d . .
H28A H 0.2373 0.1142 0.4148 0.047 Uiso 1 1 calc R .
H28B H 0.2055 -0.0420 0.4174 0.047 Uiso 1 1 calc R .
K2 K -0.09324(4) 0.15394(4) 0.902166(18) 0.03086(10) Uani 1 1 d . .
O5 O -0.19194(14) -0.03093(13) 0.82937(6) 0.0395(3) Uani 1 1 d . .
O6 O -0.37956(14) 0.08480(15) 0.92331(6) 0.0421(3) Uani 1 1 d . .
O7 O -0.32349(14) 0.34392(15) 0.95369(6) 0.0407(3) Uani 1 1 d . .
O8 O -0.04358(14) 0.42057(13) 0.92786(6) 0.0381(3) Uani 1 1 d . .
O9 O 0.14064(13) 0.28799(14) 0.83800(6) 0.0369(3) Uani 1 1 d . .
O10 O 0.09345(14) 0.03409(14) 0.80526(6) 0.0397(3) Uani 1 1 d . .
C29 C -0.3083(2) -0.0987(2) 0.86374(10) 0.0470(6) Uani 1 1 d . .
H29A H -0.2811 -0.1473 0.8997 0.056 Uiso 1 1 calc R .
H29B H -0.3404 -0.1644 0.8392 0.056 Uiso 1 1 calc R .
C30 C -0.4228(2) 0.0015(2) 0.88252(10) 0.0450(5) Uani 1 1 d . .
H30A H -0.4436 0.0560 0.8468 0.054 Uiso 1 1 calc R .
H30B H -0.5087 -0.0444 0.9023 0.054 Uiso 1 1 calc R .
C31 C -0.4847(2) 0.1811(2) 0.94553(11) 0.0494(6) Uani 1 1 d . .
H31A H -0.5696 0.1358 0.9669 0.059 Uiso 1 1 calc R .
H31B H -0.5101 0.2393 0.9117 0.059 Uiso 1 1 calc R .
C32 C -0.4290(2) 0.2622(2) 0.98749(10) 0.0477(5) Uani 1 1 d . .
H32A H -0.5053 0.3186 1.0093 0.057 Uiso 1 1 calc R .
H32B H -0.3896 0.2028 1.0175 0.057 Uiso 1 1 calc R .
C33 C -0.2651(2) 0.4258(2) 0.99029(10) 0.0461(5) Uani 1 1 d . .
H33A H -0.2224 0.3697 1.0204 0.055 Uiso 1 1 calc R .
H33B H -0.3389 0.4847 1.0120 0.055 Uiso 1 1 calc R .
C34 C -0.1565(2) 0.5077(2) 0.95050(10) 0.0458(5) Uani 1 1 d . .
H34A H -0.1957 0.5539 0.9168 0.055 Uiso 1 1 calc R .
H34B H -0.1242 0.5759 0.9737 0.055 Uiso 1 1 calc R .
C35 C 0.0636(2) 0.4861(2) 0.88659(10) 0.0440(5) Uani 1 1 d . .
H35A H 0.0944 0.5632 0.9050 0.053 Uiso 1 1 calc R .
H35B H 0.0280 0.5196 0.8498 0.053 Uiso 1 1 calc R .
C36 C 0.1835(2) 0.3893(2) 0.87070(10) 0.0443(5) Uani 1 1 d . .
H36A H 0.2638 0.4358 0.8458 0.053 Uiso 1 1 calc R .
H36B H 0.2130 0.3490 0.9078 0.053 Uiso 1 1 calc R .
C37 C 0.2524(2) 0.1976(2) 0.81631(10) 0.0453(5) Uani 1 1 d . .
H37A H 0.2797 0.1414 0.8504 0.054 Uiso 1 1 calc R .
H37B H 0.3347 0.2477 0.7956 0.054 Uiso 1 1 calc R .
C38 C 0.2050(2) 0.1119(2) 0.77347(10) 0.0450(5) Uani 1 1 d . .
H38A H 0.1730 0.1685 0.7406 0.054 Uiso 1 1 calc R .
H38B H 0.2834 0.0527 0.7554 0.054 Uiso 1 1 calc R .
C39 C 0.0320(2) -0.0414(2) 0.76723(10) 0.0451(5) Uani 1 1 d . .
H39A H 0.1035 -0.1021 0.7452 0.054 Uiso 1 1 calc R .
H39B H -0.0069 0.0190 0.7374 0.054 Uiso 1 1 calc R .
C40 C -0.0818(2) -0.1205(2) 0.80533(10) 0.0460(5) Uani 1 1 d . .
H40A H -0.1168 -0.1841 0.7807 0.055 Uiso 1 1 calc R .
H40B H -0.0454 -0.1721 0.8385 0.055 Uiso 1 1 calc R .
C41 C -0.010(3) -0.0931(11) 0.9772(10) 0.061(4) Uani 0.50 1 d PDU -1
H41A H -0.0222 -0.1726 0.9589 0.073 Uiso 0.50 1 calc PR -1
C42 C -0.1072(15) -0.030(3) 1.0184(9) 0.066(4) Uani 0.50 1 d PDU -1
H42A H -0.1991 -0.0582 1.0343 0.080 Uiso 0.50 1 calc PR -1
C43 C -0.048(2) 0.082(2) 1.0327(7) 0.055(4) Uani 0.50 1 d PDU -1
H43A H -0.0939 0.1459 1.0593 0.065 Uiso 0.50 1 calc PR -1
C44 C 0.0870(18) 0.0862(14) 1.0021(9) 0.047(3) Uani 0.50 1 d PDU -1
H44A H 0.1524 0.1516 1.0047 0.056 Uiso 0.50 1 calc PR -1
C45 C 0.111(2) -0.021(2) 0.9671(8) 0.050(3) Uani 0.50 1 d PDU -1
H45A H 0.1951 -0.0415 0.9405 0.060 Uiso 0.50 1 calc PR -1

loop_
_atom_site_aniso_label
_atom_site_aniso_U_11
_atom_site_aniso_U_22
_atom_site_aniso_U_33
_atom_site_aniso_U_23
_atom_site_aniso_U_13
_atom_site_aniso_U_12
Co1 0.02533(13) 0.02238(12) 0.02589(13) -0.00083(9) 0.00016(9) -0.00119(9)
C1 0.0277(10) 0.0414(11) 0.0238(9) 0.0026(8) -0.0025(8) -0.0011(8)
C2 0.0317(10) 0.0285(10) 0.0362(11) 0.0049(8) 0.0045(8) -0.0010(8)
C3 0.0312(10) 0.0293(10) 0.0367(10) -0.0066(8) 0.0046(8) -0.0089(8)
C4 0.0274(9) 0.0367(10) 0.0273(9) -0.0032(8) -0.0038(8) -0.0057(8)
C5 0.0261(10) 0.0371(11) 0.0414(11) 0.0004(9) -0.0041(8) -0.0028(8)
C6 0.0298(10) 0.0319(10) 0.0552(13) -0.0045(9) 0.0046(9) 0.0008(8)
C7 0.0351(11) 0.0374(11) 0.0444(12) -0.0157(9) 0.0075(9) -0.0097(9)
C8 0.0292(10) 0.0451(11) 0.0296(10) -0.0081(8) 0.0010(8) -0.0105(8)
C9 0.0229(9) 0.0338(10) 0.0252(9) -0.0022(7) 0.0010(7) -0.0062(7)
C10 0.0235(9) 0.0295(9) 0.0295(9) -0.0015(7) 0.0002(7) -0.0068(7)
C11 0.0315(10) 0.0204(9) 0.0428(11) 0.0049(8) -0.0037(8) 0.0003(8)
C12 0.0438(12) 0.0239(9) 0.0382(11) -0.0059(8) -0.0022(9) -0.0048(8)
C13 0.0568(15) 0.0397(13) 0.093(2) 0.0093(13) -0.0409(14) -0.0160(11)
C14 0.0322(11) 0.0680(16) 0.0528(14) -0.0300(12) -0.0063(10) 0.0014(10)
C15 0.0298(10) 0.0297(10) 0.0334(10) 0.0001(8) -0.0019(8) 0.0039(8)
C16 0.0275(9) 0.0243(9) 0.0326(10) -0.0063(8) 0.0011(8) -0.0007(7)
C17 0.0433(12) 0.0474(12) 0.0307(10) 0.0019(9) 0.0053(9) 0.0030(10)
C18 0.0802(18) 0.0363(12) 0.0363(12) 0.0079(9) -0.0006(11) -0.0063(11)
K1 0.0257(3) 0.0295(3) 0.0279(3) -0.0054(2) -0.0025(2) -0.0024(2)
C19 0.0414(11) 0.0300(10) 0.0415(11) -0.0109(8) -0.0018(9) 0.0021(8)
O1 0.0328(7) 0.0327(7) 0.0385(7) -0.0084(6) -0.0015(6) -0.0043(6)
C20 0.0405(12) 0.0299(10) 0.0494(12) -0.0070(9) -0.0073(10) -0.0072(9)
C21 0.0419(12) 0.0297(10) 0.0521(13) -0.0003(9) -0.0022(10) -0.0090(9)
O2 0.0368(8) 0.0319(7) 0.0420(8) -0.0026(6) 0.0062(6) -0.0050(6)
C22 0.0358(11) 0.0439(12) 0.0467(12) -0.0045(10) 0.0092(9) -0.0128(9)
C23 0.0242(10) 0.0459(12) 0.0467(12) -0.0104(10) 0.0043(9) -0.0044(8)
O3 0.0258(7) 0.0316(7) 0.0445(8) -0.0059(6) -0.0015(6) -0.0001(5)
C24 0.0330(10) 0.0339(10) 0.0411(11) -0.0071(9) -0.0002(9) 0.0072(8)
O4 0.0405(8) 0.0534(9) 0.0358(8) 0.0030(7) -0.0118(6) 0.0014(7)
C25 0.0341(11) 0.0517(13) 0.0421(12) 0.0011(10) -0.0061(9) -0.0022(9)
C26 0.0445(12) 0.0347(11) 0.0335(10) -0.0019(8) -0.0061(9) 0.0009(9)
C27 0.0406(11) 0.0305(10) 0.0419(11) 0.0004(8) -0.0155(9) -0.0004(8)
C28 0.0337(11) 0.0441(12) 0.0385(11) -0.0004(9) -0.0049(9) -0.0022(9)
K2 0.0283(2) 0.0322(2) 0.0325(2) -0.00087(17) -0.00631(16) -0.00445(16)
O5 0.0415(8) 0.0299(7) 0.0491(9) -0.0023(6) -0.0122(7) -0.0076(6)
O6 0.0315(7) 0.0512(9) 0.0459(8) 0.0001(7) -0.0120(6) -0.0093(6)
O7 0.0391(8) 0.0498(9) 0.0331(7) -0.0025(6) -0.0057(6) -0.0047(7)
O8 0.0407(8) 0.0311(7) 0.0412(8) -0.0009(6) -0.0035(6) -0.0064(6)
O9 0.0292(7) 0.0449(8) 0.0371(7) -0.0041(6) -0.0051(6) -0.0074(6)
O10 0.0372(8) 0.0473(8) 0.0353(8) -0.0082(6) -0.0062(6) -0.0005(6)
C29 0.0575(14) 0.0373(12) 0.0506(13) 0.0044(10) -0.0187(11) -0.0229(10)
C30 0.0404(12) 0.0531(13) 0.0443(12) 0.0080(10) -0.0135(10) -0.0253(10)
C31 0.0271(11) 0.0671(16) 0.0518(14) 0.0016(12) -0.0025(10) -0.0046(10)
C32 0.0352(11) 0.0615(15) 0.0419(12) -0.0028(11) 0.0040(10) -0.0004(10)
C33 0.0501(13) 0.0491(13) 0.0385(12) -0.0141(10) -0.0041(10) 0.0051(10)
C34 0.0545(14) 0.0353(11) 0.0497(13) -0.0111(10) -0.0129(11) 0.0020(10)
C35 0.0565(14) 0.0357(11) 0.0408(12) 0.0000(9) -0.0078(10) -0.0199(10)
C36 0.0372(11) 0.0537(13) 0.0438(12) -0.0024(10) -0.0068(9) -0.0230(10)
C37 0.0249(10) 0.0566(14) 0.0513(13) 0.0015(11) -0.0007(9) -0.0013(9)
C38 0.0353(11) 0.0547(14) 0.0398(12) -0.0042(10) 0.0051(9) 0.0065(10)
C39 0.0516(13) 0.0460(12) 0.0410(12) -0.0171(10) -0.0150(10) 0.0128(10)
C40 0.0596(14) 0.0312(11) 0.0527(13) -0.0114(10) -0.0228(11) 0.0051(10)
C41 0.101(14) 0.030(4) 0.067(14) 0.008(4) -0.059(10) -0.014(8)
C42 0.036(5) 0.106(18) 0.057(15) 0.044(9) -0.023(4) -0.030(9)
C43 0.060(8) 0.070(9) 0.032(3) 0.000(6) -0.012(6) 0.027(6)
C44 0.047(5) 0.044(4) 0.056(8) 0.017(3) -0.030(5) -0.016(4)
C45 0.045(4) 0.063(8) 0.037(5) 0.008(4) -0.004(4) 0.018(5)

loop_
_atom_type_symbol
_atom_type_description
_atom_type_scat_dispersion_real
_atom_type_scat_dispersion_imag
_atom_type_scat_source
C C 0.0033 0.0016 'International Tables Vol C Tables 4.2.6.8 and 6.1.1.4'
H H 0.0000 0.0000 'International Tables Vol C Tables 4.2.6.8 and 6.1.1.4'
O O 0.0106 0.0060 'International Tables Vol C Tables 4.2.6.8 and 6.1.1.4'
K K 0.2009 0.2494 'International Tables Vol C Tables 4.2.6.8 and 6.1.1.4'
Co Co 0.3494 0.9721 'International Tables Vol C Tables 4.2.6.8 and 6.1.1.4'

loop_
_geom_angle_atom_site_label_1
_geom_angle_atom_site_label_2
_geom_angle_atom_site_label_3
_geom_angle
_geom_angle_site_symmetry_1
_geom_angle_site_symmetry_3
C15 Co1 C11 100.81(8) . .
C15 Co1 C2 99.21(8) . .
C11 Co1 C2 159.16(8) . .
C15 Co1 C12 85.93(8) . .
C11 Co1 C12 40.37(8) . .
C2 Co1 C12 136.49(8) . .
C15 Co1 C3 118.83(8) . .
C11 Co1 C3 129.68(8) . .
C2 Co1 C3 40.59(8) . .
C12 Co1 C3 154.67(8) . .
C15 Co1 C16 40.95(8) . .
C11 Co1 C16 85.58(8) . .
C2 Co1 C16 113.65(8) . .
C12 Co1 C16 98.44(8) . .
C3 Co1 C16 104.04(8) . .
C15 Co1 C4 155.76(8) . .
C11 Co1 C4 93.16(8) . .
C2 Co1 C4 70.24(8) . .
C12 Co1 C4 116.99(8) . .
C3 Co1 C4 39.75(8) . .
C16 Co1 C4 122.04(8) . .
C15 Co1 C1 109.19(8) . .
C11 Co1 C1 125.93(8) . .
C2 Co1 C1 39.78(8) . .
C12 Co1 C1 97.60(8) . .
C3 Co1 C1 70.48(8) . .
C16 Co1 C1 144.24(8) . .
C4 Co1 C1 77.16(7) . .
C2 C1 C9 120.26(18) . .
C2 C1 Co1 65.08(10) . .
C9 C1 Co1 101.16(12) . .
C2 C1 H1 119.6(12) . .
C9 C1 H1 115.4(12) . .
Co1 C1 H1 124.5(12) . .
C3 C2 C1 117.08(18) . .
C3 C2 Co1 69.81(11) . .
C1 C2 Co1 75.14(11) . .
C3 C2 H2 121.8(13) . .
C1 C2 H2 120.8(13) . .
Co1 C2 H2 119.7(13) . .
C2 C3 C4 116.23(18) . .
C2 C3 Co1 69.59(11) . .
C4 C3 Co1 74.68(11) . .
C2 C3 H3 121.9(13) . .
C4 C3 H3 121.8(13) . .
Co1 C3 H3 123.5(12) . .
C3 C4 C10 120.46(17) . .
C3 C4 Co1 65.57(11) . .
C10 C4 Co1 101.58(12) . .
C3 C4 H4 118.0(11) . .
C10 C4 H4 117.8(11) . .
Co1 C4 H4 120.6(11) . .
C10 C5 C6 120.44(19) . .
C10 C5 H5 119.8 . .
C6 C5 H5 119.8 . .
C7 C6 C5 119.91(19) . .
C7 C6 H6 120.0 . .
C5 C6 H6 120.0 . .
C6 C7 C8 120.50(18) . .
C6 C7 H7 119.7 . .
C8 C7 H7 119.7 . .
C9 C8 C7 120.43(19) . .
C9 C8 H8 119.8 . .
C7 C8 H8 119.8 . .
C8 C9 C10 119.17(17) . .
C8 C9 C1 125.14(18) . .
C10 C9 C1 115.61(16) . .
C5 C10 C9 119.51(17) . .
C5 C10 C4 124.95(18) . .
C9 C10 C4 115.43(16) . .
C12 C11 C18 125.4(2) . .
C12 C11 Co1 70.08(11) . .
C18 C11 Co1 111.57(13) . .
C12 C11 H11 116.3(12) . .
C18 C11 H11 114.0(12) . .
Co1 C11 H11 109.1(12) . .
C11 C12 C13 122.1(2) . .
C11 C12 Co1 69.55(11) . .
C13 C12 Co1 111.46(14) . .
C11 C12 H12 116.4(14) . .
C13 C12 H12 115.8(14) . .
Co1 C12 H12 111.5(14) . .
C14 C13 C12 114.50(18) . .
C14 C13 H13A 108.6 . .
C12 C13 H13A 108.6 . .
C14 C13 H13B 108.6 . .
C12 C13 H13B 108.6 . .
H13A C13 H13B 107.6 . .
C13 C14 C15 113.87(18) . .
C13 C14 H14A 108.8 . .
C15 C14 H14A 108.8 . .
C13 C14 H14B 108.8 . .
C15 C14 H14B 108.8 . .
H14A C14 H14B 107.7 . .
C16 C15 C14 125.07(18) . .
C16 C15 Co1 70.10(11) . .
C14 C15 Co1 111.60(13) . .
C16 C15 H15 116.1(13) . .
C14 C15 H15 113.5(13) . .
Co1 C15 H15 111.2(13) . .
C15 C16 C17 121.92(18) . .
C15 C16 Co1 68.95(10) . .
C17 C16 Co1 112.16(13) . .
C15 C16 H16 117.1(12) . .
C17 C16 H16 115.0(12) . .
Co1 C16 H16 112.2(12) . .
C18 C17 C16 113.44(16) . .
C18 C17 H17A 108.9 . .
C16 C17 H17A 108.9 . .
C18 C17 H17B 108.9 . .
C16 C17 H17B 108.9 . .
H17A C17 H17B 107.7 . .
C17 C18 C11 114.58(17) . .
C17 C18 H18A 108.6 . .
C11 C18 H18A 108.6 . .
C17 C18 H18B 108.6 . .
C11 C18 H18B 108.6 . .
H18A C18 H18B 107.6 . .
O4 K1 O4 180.000(19) . 2_656
O4 K1 O3 101.06(4) . .
O4 K1 O3 78.94(4) 2_656 .
O4 K1 O3 78.94(4) . 2_656
O4 K1 O3 101.06(4) 2_656 2_656
O3 K1 O3 180.0 . 2_656
O4 K1 O1 101.17(4) . 2_656
O4 K1 O1 78.83(4) 2_656 2_656
O3 K1 O1 61.96(4) . 2_656
O3 K1 O1 118.04(4) 2_656 2_656
O4 K1 O1 78.83(4) . .
O4 K1 O1 101.17(4) 2_656 .
O3 K1 O1 118.04(4) . .
O3 K1 O1 61.96(4) 2_656 .
O1 K1 O1 180.0 2_656 .
O4 K1 O2 77.92(4) . .
O4 K1 O2 102.08(4) 2_656 .
O3 K1 O2 59.19(4) . .
O3 K1 O2 120.81(4) 2_656 .
O1 K1 O2 119.55(4) 2_656 .
O1 K1 O2 60.45(4) . .
O4 K1 O2 102.08(4) . 2_656
O4 K1 O2 77.92(4) 2_656 2_656
O3 K1 O2 120.80(4) . 2_656
O3 K1 O2 59.19(4) 2_656 2_656
O1 K1 O2 60.45(4) 2_656 2_656
O1 K1 O2 119.55(4) . 2_656
O2 K1 O2 180.00(4) . 2_656
O1 C19 C24 109.37(16) . 2_656
O1 C19 H19A 109.8 . .
C24 C19 H19A 109.8 2_656 .
O1 C19 H19B 109.8 . .
C24 C19 H19B 109.8 2_656 .
H19A C19 H19B 108.2 . .
C19 O1 C20 111.59(14) . .
C19 O1 K1 110.34(10) . .
C20 O1 K1 112.19(11) . .
O1 C20 C21 108.46(16) . .
O1 C20 H20A 110.0 . .
C21 C20 H20A 110.0 . .
O1 C20 H20B 110.0 . .
C21 C20 H20B 110.0 . .
H20A C20 H20B 108.4 . .
O2 C21 C20 108.50(16) . .
O2 C21 H21A 110.0 . .
C20 C21 H21A 110.0 . .
O2 C21 H21B 110.0 . .
C20 C21 H21B 110.0 . .
H21A C21 H21B 108.4 . .
C21 O2 C22 112.85(15) . .
C21 O2 K1 114.03(11) . .
C22 O2 K1 115.24(11) . .
O2 C22 C23 107.97(16) . .
O2 C22 H22A 110.1 . .
C23 C22 H22A 110.1 . .
O2 C22 H22B 110.1 . .
C23 C22 H22B 110.1 . .
H22A C22 H22B 108.4 . .
O3 C23 C22 108.70(16) . .
O3 C23 H23A 109.9 . .
C22 C23 H23A 109.9 . .
O3 C23 H23B 109.9 . .
C22 C23 H23B 109.9 . .
H23A C23 H23B 108.3 . .
C23 O3 C24 111.95(15) . .
C23 O3 K1 117.47(11) . .
C24 O3 K1 112.82(10) . .
O3 C24 C19 109.00(16) . 2_656
O3 C24 H24A 109.9 . .
C19 C24 H24A 109.9 2_656 .
O3 C24 H24B 109.9 . .
C19 C24 H24B 109.9 2_656 .
H24A C24 H24B 108.3 . .
C28 O4 C25 105.06(15) . .
C28 O4 K1 116.97(11) . .
C25 O4 K1 116.82(12) . .
O4 C25 C26 106.12(16) . .
O4 C25 H25A 110.5 . .
C26 C25 H25A 110.5 . .
O4 C25 H25B 110.5 . .
C26 C25 H25B 110.5 . .
H25A C25 H25B 108.7 . .
C25 C26 C27 104.06(16) . .
C25 C26 H26A 110.9 . .
C27 C26 H26A 110.9 . .
C25 C26 H26B 110.9 . .
C27 C26 H26B 110.9 . .
H26A C26 H26B 109.0 . .
C28 C27 C26 103.88(16) . .
C28 C27 H27A 111.0 . .
C26 C27 H27A 111.0 . .
C28 C27 H27B 111.0 . .
C26 C27 H27B 111.0 . .
H27A C27 H27B 109.0 . .
O4 C28 C27 105.74(16) . .
O4 C28 H28A 110.6 . .
C27 C28 H28A 110.6 . .
O4 C28 H28B 110.6 . .
C27 C28 H28B 110.6 . .
H28A C28 H28B 108.7 . .
O9 K2 O6 153.45(4) . .
O9 K2 O8 59.53(4) . .
O6 K2 O8 115.41(4) . .
O9 K2 O10 58.81(4) . .
O6 K2 O10 117.73(4) . .
O8 K2 O10 118.26(4) . .
O9 K2 O5 111.54(4) . .
O6 K2 O5 58.81(4) . .
O8 K2 O5 151.08(4) . .
O10 K2 O5 58.92(4) . .
O9 K2 O7 112.03(4) . .
O6 K2 O7 58.16(4) . .
O8 K2 O7 57.32(4) . .
O10 K2 O7 154.01(4) . .
O5 K2 O7 111.13(4) . .
O9 K2 C42 85.4(2) . 2_557
O6 K2 C42 121.2(2) . 2_557
O8 K2 C42 93.0(6) . 2_557
O10 K2 C42 85.2(6) . 2_557
O5 K2 C42 114.5(6) . 2_557
O7 K2 C42 119.6(6) . 2_557
O9 K2 C41 112.1(6) . .
O6 K2 C41 92.6(5) . .
O8 K2 C41 122.7(2) . .
O10 K2 C41 83.7(5) . .
O5 K2 C41 86.2(2) . .
O7 K2 C41 121.1(6) . .
C42 K2 C41 33.0(3) 2_557 .
O9 K2 C42 127.0(2) . .
O6 K2 C42 79.5(2) . .
O8 K2 C42 109.0(6) . .
O10 K2 C42 109.4(6) . .
O5 K2 C42 98.0(5) . .
O7 K2 C42 95.4(6) . .
C42 K2 C42 41.9(4) 2_557 .
C41 K2 C42 25.7(2) . .
O9 K2 C41 98.5(5) . 2_557
O6 K2 C41 106.5(6) . 2_557
O8 K2 C41 80.78(19) . 2_557
O10 K2 C41 110.9(6) . 2_557
O5 K2 C41 128.01(19) . 2_557
O7 K2 C41 94.1(5) . 2_557
C42 K2 C41 25.8(2) 2_557 2_557
C41 K2 C41 42.6(4) . 2_557
C42 K2 C41 32.7(3) . 2_557
O9 K2 C45 87.5(4) . .
O6 K2 C45 118.2(4) . .
O8 K2 C45 103.7(5) . .
O10 K2 C45 76.5(2) . .
O5 K2 C45 103.2(4) . .
O7 K2 C45 129.1(2) . .
C42 K2 C45 11.5(4) 2_557 .
C41 K2 C45 26.0(2) . .
C42 K2 C45 42.2(3) . .
C41 K2 C45 35.3(4) 2_557 .
O9 K2 C43 108.9(5) . .
O6 K2 C43 95.8(5) . .
O8 K2 C43 84.2(5) . .
O10 K2 C43 118.4(2) . .
O5 K2 C43 123.5(5) . .
O7 K2 C43 87.4(2) . .
C42 K2 C43 34.2(4) 2_557 .
C41 K2 C43 42.1(3) . .
C42 K2 C43 25.6(2) . .
C41 K2 C43 10.8(3) 2_557 .
C45 K2 C43 41.9(3) . .
C40 O5 C29 112.28(16) . .
C40 O5 K2 110.53(11) . .
C29 O5 K2 109.87(12) . .
C31 O6 C30 112.74(16) . .
C31 O6 K2 119.31(12) . .
C30 O6 K2 117.94(12) . .
C33 O7 C32 112.59(16) . .
C33 O7 K2 106.27(12) . .
C32 O7 K2 105.27(12) . .
C34 O8 C35 113.08(16) . .
C34 O8 K2 120.46(12) . .
C35 O8 K2 115.52(11) . .
C37 O9 C36 112.44(16) . .
C37 O9 K2 111.86(11) . .
C36 O9 K2 112.86(11) . .
C39 O10 C38 113.11(16) . .
C39 O10 K2 116.78(12) . .
C38 O10 K2 117.23(11) . .
O5 C29 C30 108.60(17) . .
O5 C29 H29A 110.0 . .
C30 C29 H29A 110.0 . .
O5 C29 H29B 110.0 . .
C30 C29 H29B 110.0 . .
H29A C29 H29B 108.3 . .
O6 C30 C29 108.70(17) . .
O6 C30 H30A 109.9 . .
C29 C30 H30A 109.9 . .
O6 C30 H30B 109.9 . .
C29 C30 H30B 109.9 . .
H30A C30 H30B 108.3 . .
O6 C31 C32 108.31(18) . .
O6 C31 H31A 110.0 . .
C32 C31 H31A 110.0 . .
O6 C31 H31B 110.0 . .
C32 C31 H31B 110.0 . .
H31A C31 H31B 108.4 . .
O7 C32 C31 108.79(18) . .
O7 C32 H32A 109.9 . .
C31 C32 H32A 109.9 . .
O7 C32 H32B 109.9 . .
C31 C32 H32B 109.9 . .
H32A C32 H32B 108.3 . .
O7 C33 C34 108.24(17) . .
O7 C33 H33A 110.1 . .
C34 C33 H33A 110.1 . .
O7 C33 H33B 110.1 . .
C34 C33 H33B 110.1 . .
H33A C33 H33B 108.4 . .
O8 C34 C33 107.78(17) . .
O8 C34 H34A 110.2 . .
C33 C34 H34A 110.2 . .
O8 C34 H34B 110.2 . .
C33 C34 H34B 110.2 . .
H34A C34 H34B 108.5 . .
O8 C35 C36 108.76(17) . .
O8 C35 H35A 109.9 . .
C36 C35 H35A 109.9 . .
O8 C35 H35B 109.9 . .
C36 C35 H35B 109.9 . .
H35A C35 H35B 108.3 . .
O9 C36 C35 108.64(17) . .
O9 C36 H36A 110.0 . .
C35 C36 H36A 110.0 . .
O9 C36 H36B 110.0 . .
C35 C36 H36B 110.0 . .
H36A C36 H36B 108.3 . .
O9 C37 C38 108.46(17) . .
O9 C37 H37A 110.0 . .
C38 C37 H37A 110.0 . .
O9 C37 H37B 110.0 . .
C38 C37 H37B 110.0 . .
H37A C37 H37B 108.4 . .
O10 C38 C37 108.87(17) . .
O10 C38 H38A 109.9 . .
C37 C38 H38A 109.9 . .
O10 C38 H38B 109.9 . .
C37 C38 H38B 109.9 . .
H38A C38 H38B 108.3 . .
O10 C39 C40 108.51(18) . .
O10 C39 H39A 110.0 . .
C40 C39 H39A 110.0 . .
O10 C39 H39B 110.0 . .
C40 C39 H39B 110.0 . .
H39A C39 H39B 108.4 . .
O5 C40 C39 108.58(17) . .
O5 C40 H40A 110.0 . .
C39 C40 H40A 110.0 . .
O5 C40 H40B 110.0 . .
C39 C40 H40B 110.0 . .
H40A C40 H40B 108.4 . .
C42 C41 C45 107.7(5) . .
C42 C41 K2 77.9(8) . .
C45 C41 K2 77.9(11) . .
C42 C41 K2 75.8(8) . 2_557
C45 C41 K2 79.0(11) . 2_557
K2 C41 K2 137.4(4) . 2_557
C42 C41 H41A 126.2 . .
C45 C41 H41A 126.2 . .
K2 C41 H41A 110.8 . .
K2 C41 H41A 111.7 2_557 .
C41 C42 C43 107.7(6) . .
C41 C42 K2 78.5(9) . 2_557
C43 C42 K2 79.0(10) . 2_557
C41 C42 K2 76.4(8) . .
C43 C42 K2 77.5(9) . .
K2 C42 K2 138.1(4) 2_557 .
C41 C42 H42A 126.1 . .
C43 C42 H42A 126.1 . .
K2 C42 H42A 109.3 2_557 .
K2 C42 H42A 112.5 . .
C42 C43 C44 108.7(7) . .
C42 C43 K2 76.9(9) . .
C44 C43 K2 78.7(13) . .
C42 C43 K2 75.2(9) . 2_557
C44 C43 K2 78.4(13) . 2_557
K2 C43 K2 135.6(4) . 2_557
C42 C43 H43A 125.7 . .
C44 C43 H43A 125.7 . .
K2 C43 H43A 111.3 . .
K2 C43 H43A 113.0 2_557 .
C45 C44 C43 107.6(7) . .
C45 C44 K2 77.7(14) . 2_557
C43 C44 K2 76.2(13) . 2_557
C45 C44 K2 75.7(14) . .
C43 C44 K2 75.8(13) . .
K2 C44 K2 132.9(2) 2_557 .
C45 C44 H44A 126.2 . .
C43 C44 H44A 126.2 . .
K2 C44 H44A 112.5 2_557 .
K2 C44 H44A 114.6 . .
C44 C45 C41 108.3(7) . .
C44 C45 K2 78.9(14) . .
C41 C45 K2 76.1(10) . .
C44 C45 K2 77.2(14) . 2_557
C41 C45 K2 75.3(10) . 2_557
K2 C45 K2 134.3(4) . 2_557
C44 C45 H45A 125.9 . .
C41 C45 H45A 125.9 . .
K2 C45 H45A 111.6 . .
K2 C45 H45A 114.0 2_557 .

loop_
_geom_bond_atom_site_label_1
_geom_bond_atom_site_label_2
_geom_bond_distance
_geom_bond_site_symmetry_2
Co1 C15 2.0099(19) .
Co1 C11 2.0134(18) .
Co1 C2 2.0199(18) .
Co1 C12 2.0203(19) .
Co1 C3 2.0228(19) .
Co1 C16 2.0252(18) .
Co1 C4 2.1427(19) .
Co1 C1 2.1528(18) .
C1 C2 1.425(3) .
C1 C9 1.460(3) .
C1 H1 0.94(2) .
C2 C3 1.402(3) .
C2 H2 0.94(2) .
C3 C4 1.421(3) .
C3 H3 0.95(2) .
C4 C10 1.465(3) .
C4 H4 0.96(2) .
C5 C10 1.387(3) .
C5 C6 1.407(3) .
C5 H5 0.9500 .
C6 C7 1.371(3) .
C6 H6 0.9500 .
C7 C8 1.396(3) .
C7 H7 0.9500 .
C8 C9 1.394(3) .
C8 H8 0.9500 .
C9 C10 1.419(3) .
C11 C12 1.392(3) .
C11 C18 1.503(3) .
C11 H11 0.96(2) .
C12 C13 1.522(3) .
C12 H12 0.95(2) .
C13 C14 1.483(3) .
C13 H13A 0.9900 .
C13 H13B 0.9900 .
C14 C15 1.512(3) .
C14 H14A 0.9900 .
C14 H14B 0.9900 .
C15 C16 1.412(3) .
C15 H15 0.97(2) .
C16 C17 1.518(3) .
C16 H16 0.95(2) .
C17 C18 1.492(3) .
C17 H17A 0.9900 .
C17 H17B 0.9900 .
C18 H18A 0.9900 .
C18 H18B 0.9900 .
K1 O4 2.7001(14) .
K1 O4 2.7001(14) 2_656
K1 O3 2.7809(12) .
K1 O3 2.7810(12) 2_656
K1 O1 2.8231(13) 2_656
K1 O1 2.8231(13) .
K1 O2 2.8398(13) .
K1 O2 2.8398(13) 2_656
C19 O1 1.425(2) .
C19 C24 1.494(3) 2_656
C19 H19A 0.9900 .
C19 H19B 0.9900 .
O1 C20 1.427(2) .
C20 C21 1.501(3) .
C20 H20A 0.9900 .
C20 H20B 0.9900 .
C21 O2 1.421(2) .
C21 H21A 0.9900 .
C21 H21B 0.9900 .
O2 C22 1.424(2) .
C22 C23 1.495(3) .
C22 H22A 0.9900 .
C22 H22B 0.9900 .
C23 O3 1.418(2) .
C23 H23A 0.9900 .
C23 H23B 0.9900 .
O3 C24 1.426(2) .
C24 C19 1.494(3) 2_656
C24 H24A 0.9900 .
C24 H24B 0.9900 .
O4 C28 1.425(2) .
O4 C25 1.429(2) .
C25 C26 1.515(3) .
C25 H25A 0.9900 .
C25 H25B 0.9900 .
C26 C27 1.532(3) .
C26 H26A 0.9900 .
C26 H26B 0.9900 .
C27 C28 1.518(3) .
C27 H27A 0.9900 .
C27 H27B 0.9900 .
C28 H28A 0.9900 .
C28 H28B 0.9900 .
K2 O9 2.8092(14) .
K2 O6 2.8514(14) .
K2 O8 2.8652(14) .
K2 O10 2.8737(14) .
K2 O5 2.8812(14) .
K2 O7 2.9948(15) .
K2 C42 3.054(14) 2_557
K2 C41 3.066(15) .
K2 C42 3.085(13) .
K2 C41 3.087(16) 2_557
K2 C45 3.09(2) .
K2 C43 3.093(19) .
O5 C40 1.421(3) .
O5 C29 1.423(2) .
O6 C31 1.421(3) .
O6 C30 1.422(2) .
O7 C33 1.417(3) .
O7 C32 1.419(2) .
O8 C34 1.414(2) .
O8 C35 1.417(2) .
O9 C37 1.422(2) .
O9 C36 1.423(2) .
O10 C39 1.416(2) .
O10 C38 1.421(2) .
C29 C30 1.488(3) .
C29 H29A 0.9900 .
C29 H29B 0.9900 .
C30 H30A 0.9900 .
C30 H30B 0.9900 .
C31 C32 1.486(3) .
C31 H31A 0.9900 .
C31 H31B 0.9900 .
C32 H32A 0.9900 .
C32 H32B 0.9900 .
C33 C34 1.493(3) .
C33 H33A 0.9900 .
C33 H33B 0.9900 .
C34 H34A 0.9900 .
C34 H34B 0.9900 .
C35 C36 1.491(3) .
C35 H35A 0.9900 .
C35 H35B 0.9900 .
C36 H36A 0.9900 .
C36 H36B 0.9900 .
C37 C38 1.491(3) .
C37 H37A 0.9900 .
C37 H37B 0.9900 .
C38 H38A 0.9900 .
C38 H38B 0.9900 .
C39 C40 1.495(3) .
C39 H39A 0.9900 .
C39 H39B 0.9900 .
C40 H40A 0.9900 .
C40 H40B 0.9900 .
C41 C42 1.370(11) .
C41 C45 1.383(11) .
C41 K2 3.087(16) 2_557
C41 H41A 0.9500 .
C42 C43 1.370(11) .
C42 K2 3.054(14) 2_557
C42 H42A 0.9500 .
C43 C44 1.372(9) .
C43 K2 3.100(19) 2_557
C43 H43A 0.9500 .
C44 C45 1.365(10) .
C44 K2 3.127(17) 2_557
C44 H44A 0.9500 .
C45 K2 3.13(2) 2_557
C45 H45A 0.9500 .

loop_
_geom_torsion_atom_site_label_1
_geom_torsion_atom_site_label_2
_geom_torsion_atom_site_label_3
_geom_torsion_atom_site_label_4
_geom_torsion
_geom_torsion_site_symmetry_1
_geom_torsion_site_symmetry_4
C15 Co1 C1 C2 -81.19(13) . .
C11 Co1 C1 C2 158.98(12) . .
C12 Co1 C1 C2 -169.50(13) . .
C3 Co1 C1 C2 33.55(12) . .
C16 Co1 C1 C2 -53.47(18) . .
C4 Co1 C1 C2 74.45(12) . .
C15 Co1 C1 C9 160.47(12) . .
C11 Co1 C1 C9 40.64(16) . .
C2 Co1 C1 C9 -118.34(18) . .
C12 Co1 C1 C9 72.16(13) . .
C3 Co1 C1 C9 -84.79(13) . .
C16 Co1 C1 C9 -171.81(12) . .
C4 Co1 C1 C9 -43.89(12) . .
C9 C1 C2 C3 31.1(3) . .
Co1 C1 C2 C3 -57.55(14) . .
C9 C1 C2 Co1 88.63(16) . .
C15 Co1 C2 C3 -124.17(12) . .
C11 Co1 C2 C3 72.1(3) . .
C12 Co1 C2 C3 142.02(13) . .
C16 Co1 C2 C3 -84.02(13) . .
C4 Co1 C2 C3 33.24(11) . .
C1 Co1 C2 C3 126.82(17) . .
C15 Co1 C2 C1 109.01(12) . .
C11 Co1 C2 C1 -54.7(3) . .
C12 Co1 C2 C1 15.21(18) . .
C3 Co1 C2 C1 -126.82(17) . .
C16 Co1 C2 C1 149.16(11) . .
C4 Co1 C2 C1 -93.58(12) . .
C1 C2 C3 C4 0.2(3) . .
Co1 C2 C3 C4 -60.16(15) . .
C1 C2 C3 Co1 60.35(15) . .
C15 Co1 C3 C2 68.79(13) . .
C11 Co1 C3 C2 -153.91(12) . .
C12 Co1 C3 C2 -98.0(2) . .
C16 Co1 C3 C2 110.11(12) . .
C4 Co1 C3 C2 -126.22(17) . .
C1 Co1 C3 C2 -32.92(11) . .
C15 Co1 C3 C4 -164.99(11) . .
C11 Co1 C3 C4 -27.69(16) . .
C2 Co1 C3 C4 126.22(17) . .
C12 Co1 C3 C4 28.2(2) . .
C16 Co1 C3 C4 -123.68(11) . .
C1 Co1 C3 C4 93.30(12) . .
C2 C3 C4 C10 -31.9(2) . .
Co1 C3 C4 C10 -89.35(16) . .
C2 C3 C4 Co1 57.45(14) . .
C15 Co1 C4 C3 33.5(2) . .
C11 Co1 C4 C3 159.01(12) . .
C2 Co1 C4 C3 -33.90(12) . .
C12 Co1 C4 C3 -166.89(12) . .
C16 Co1 C4 C3 72.25(13) . .
C1 Co1 C4 C3 -74.81(12) . .
C15 Co1 C4 C10 151.92(16) . .
C11 Co1 C4 C10 -82.61(13) . .
C2 Co1 C4 C10 84.47(13) . .
C12 Co1 C4 C10 -48.52(14) . .
C3 Co1 C4 C10 118.38(17) . .
C16 Co1 C4 C10 -169.38(11) . .
C1 Co1 C4 C10 43.56(12) . .
C10 C5 C6 C7 -1.0(3) . .
C5 C6 C7 C8 -0.6(3) . .
C6 C7 C8 C9 1.9(3) . .
C7 C8 C9 C10 -1.4(3) . .
C7 C8 C9 C1 175.35(18) . .
C2 C1 C9 C8 152.85(18) . .
Co1 C1 C9 C8 -139.60(16) . .
C2 C1 C9 C10 -30.3(2) . .
Co1 C1 C9 C10 37.25(17) . .
C6 C5 C10 C9 1.4(3) . .
C6 C5 C10 C4 -174.66(17) . .
C8 C9 C10 C5 -0.2(3) . .
C1 C9 C10 C5 -177.30(16) . .
C8 C9 C10 C4 176.22(16) . .
C1 C9 C10 C4 -0.8(2) . .
C3 C4 C10 C5 -151.73(19) . .
Co1 C4 C10 C5 139.93(16) . .
C3 C4 C10 C9 32.0(2) . .
Co1 C4 C10 C9 -36.31(17) . .
C15 Co1 C11 C12 -70.36(13) . .
C2 Co1 C11 C12 93.3(3) . .
C3 Co1 C11 C12 146.85(12) . .
C16 Co1 C11 C12 -108.55(13) . .
C4 Co1 C11 C12 129.54(12) . .
C1 Co1 C11 C12 53.12(15) . .
C15 Co1 C11 C18 50.91(17) . .
C2 Co1 C11 C18 -145.4(2) . .
C12 Co1 C11 C18 121.3(2) . .
C3 Co1 C11 C18 -91.88(18) . .
C16 Co1 C11 C18 12.72(16) . .
C4 Co1 C11 C18 -109.19(16) . .
C1 Co1 C11 C18 174.39(15) . .
C18 C11 C12 C13 0.3(3) . .
Co1 C11 C12 C13 103.11(18) . .
C18 C11 C12 Co1 -102.84(18) . .
C15 Co1 C12 C11 111.96(13) . .
C2 Co1 C12 C11 -148.95(13) . .
C3 Co1 C12 C11 -79.6(2) . .
C16 Co1 C12 C11 72.86(13) . .
C4 Co1 C12 C11 -59.78(14) . .
C1 Co1 C12 C11 -139.20(12) . .
C15 Co1 C12 C13 -5.65(17) . .
C11 Co1 C12 C13 -117.6(2) . .
C2 Co1 C12 C13 93.45(19) . .
C3 Co1 C12 C13 162.80(19) . .
C16 Co1 C12 C13 -44.75(17) . .
C4 Co1 C12 C13 -177.39(15) . .
C1 Co1 C12 C13 103.19(17) . .
C11 C12 C13 C14 -81.8(3) . .
Co1 C12 C13 C14 -3.1(3) . .
C12 C13 C14 C15 13.9(3) . .
C13 C14 C15 C16 62.1(3) . .
C13 C14 C15 Co1 -18.2(3) . .
C11 Co1 C15 C16 -70.15(12) . .
C2 Co1 C15 C16 115.68(12) . .
C12 Co1 C15 C16 -107.85(12) . .
C3 Co1 C15 C16 77.76(13) . .
C4 Co1 C15 C16 54.0(2) . .
C1 Co1 C15 C16 155.50(11) . .
C11 Co1 C15 C14 50.78(16) . .
C2 Co1 C15 C14 -123.40(15) . .
C12 Co1 C15 C14 13.07(15) . .
C3 Co1 C15 C14 -161.31(14) . .
C16 Co1 C15 C14 120.93(19) . .
C4 Co1 C15 C14 174.90(16) . .
C1 Co1 C15 C14 -83.57(16) . .
C14 C15 C16 C17 0.7(3) . .
Co1 C15 C16 C17 103.68(17) . .
C14 C15 C16 Co1 -102.95(18) . .
C11 Co1 C16 C15 112.09(12) . .
C2 Co1 C16 C15 -76.22(13) . .
C12 Co1 C16 C15 73.71(12) . .
C3 Co1 C16 C15 -118.06(12) . .
C4 Co1 C16 C15 -156.94(11) . .
C1 Co1 C16 C15 -42.08(18) . .
C15 Co1 C16 C17 -117.07(19) . .
C11 Co1 C16 C17 -4.98(15) . .
C2 Co1 C16 C17 166.71(14) . .
C12 Co1 C16 C17 -43.36(16) . .
C3 Co1 C16 C17 124.87(15) . .
C4 Co1 C16 C17 85.99(16) . .
C1 Co1 C16 C17 -159.15(14) . .
C15 C16 C17 C18 -82.2(3) . .
Co1 C16 C17 C18 -3.9(2) . .
C16 C17 C18 C11 14.6(3) . .
C12 C11 C18 C17 61.9(3) . .
Co1 C11 C18 C17 -18.4(3) . .
C24 C19 O1 C20 177.67(16) 2_656 .
C24 C19 O1 K1 52.23(18) 2_656 .
O4 K1 O1 C19 64.28(12) . .
O4 K1 O1 C19 -115.72(12) 2_656 .
O3 K1 O1 C19 160.97(11) . .
O3 K1 O1 C19 -19.03(11) 2_656 .
O1 K1 O1 C19 79(7) 2_656 .
O2 K1 O1 C19 146.63(13) . .
O2 K1 O1 C19 -33.38(13) 2_656 .
O4 K1 O1 C20 -60.82(12) . .
O4 K1 O1 C20 119.18(12) 2_656 .
O3 K1 O1 C20 35.87(13) . .
O3 K1 O1 C20 -144.13(13) 2_656 .
O1 K1 O1 C20 -46(7) 2_656 .
O2 K1 O1 C20 21.52(11) . .
O2 K1 O1 C20 -158.48(11) 2_656 .
C19 O1 C20 C21 -179.09(16) . .
K1 O1 C20 C21 -54.69(18) . .
O1 C20 C21 O2 69.2(2) . .
C20 C21 O2 C22 178.93(17) . .
C20 C21 O2 K1 -47.08(19) . .
O4 K1 O2 C21 98.19(13) . .
O4 K1 O2 C21 -81.81(13) 2_656 .
O3 K1 O2 C21 -150.95(14) . .
O3 K1 O2 C21 29.05(14) 2_656 .
O1 K1 O2 C21 -165.70(12) 2_656 .
O1 K1 O2 C21 14.30(12) . .
O2 K1 O2 C21 -84(14) 2_656 .
O4 K1 O2 C22 -128.96(14) . .
O4 K1 O2 C22 51.04(14) 2_656 .
O3 K1 O2 C22 -18.10(13) . .
O3 K1 O2 C22 161.90(13) 2_656 .
O1 K1 O2 C22 -32.85(15) 2_656 .
O1 K1 O2 C22 147.15(15) . .
O2 K1 O2 C22 49(14) 2_656 .
C21 O2 C22 C23 -177.89(17) . .
K1 O2 C22 C23 48.7(2) . .
O2 C22 C23 O3 -63.2(2) . .
C22 C23 O3 C24 -179.02(16) . .
C22 C23 O3 K1 48.1(2) . .
O4 K1 O3 C23 51.91(13) . .
O4 K1 O3 C23 -128.09(13) 2_656 .
O3 K1 O3 C23 174(9) 2_656 .
O1 K1 O3 C23 148.78(14) 2_656 .
O1 K1 O3 C23 -31.22(14) . .
O2 K1 O3 C23 -16.69(13) . .
O2 K1 O3 C23 163.31(13) 2_656 .
O4 K1 O3 C24 -80.60(12) . .
O4 K1 O3 C24 99.40(12) 2_656 .
O3 K1 O3 C24 41(9) 2_656 .
O1 K1 O3 C24 16.26(11) 2_656 .
O1 K1 O3 C24 -163.74(11) . .
O2 K1 O3 C24 -149.21(13) . .
O2 K1 O3 C24 30.79(13) 2_656 .
C23 O3 C24 C19 175.47(16) . 2_656
K1 O3 C24 C19 -49.37(18) . 2_656
O4 K1 O4 C28 -51(54) 2_656 .
O3 K1 O4 C28 -2.68(13) . .
O3 K1 O4 C28 177.32(13) 2_656 .
O1 K1 O4 C28 -65.97(13) 2_656 .
O1 K1 O4 C28 114.03(13) . .
O2 K1 O4 C28 52.18(13) . .
O2 K1 O4 C28 -127.82(13) 2_656 .
O4 K1 O4 C25 75(54) 2_656 .
O3 K1 O4 C25 123.05(13) . .
O3 K1 O4 C25 -56.95(13) 2_656 .
O1 K1 O4 C25 59.76(13) 2_656 .
O1 K1 O4 C25 -120.24(13) . .
O2 K1 O4 C25 177.91(14) . .
O2 K1 O4 C25 -2.09(14) 2_656 .
C28 O4 C25 C26 -37.6(2) . .
K1 O4 C25 C26 -169.11(12) . .
O4 C25 C26 C27 21.3(2) . .
C25 C26 C27 C28 1.8(2) . .
C25 O4 C28 C27 38.8(2) . .
K1 O4 C28 C27 170.18(11) . .
C26 C27 C28 O4 -24.4(2) . .
O9 K2 O5 C40 54.33(13) . .
O6 K2 O5 C40 -153.39(14) . .
O8 K2 O5 C40 119.94(13) . .
O10 K2 O5 C40 26.97(12) . .
O7 K2 O5 C40 -179.88(12) . .
C42 K2 O5 C40 -40.5(3) 2_557 .
C41 K2 O5 C40 -58.0(6) . .
C42 K2 O5 C40 -80.9(4) . .
C41 K2 O5 C40 -66.4(8) 2_557 .
C45 K2 O5 C40 -38.2(3) . .
C43 K2 O5 C40 -78.5(4) . .
O9 K2 O5 C29 178.78(12) . .
O6 K2 O5 C29 -28.94(12) . .
O8 K2 O5 C29 -115.60(14) . .
O10 K2 O5 C29 151.42(14) . .
O7 K2 O5 C29 -55.43(13) . .
C42 K2 O5 C29 83.9(3) 2_557 .
C41 K2 O5 C29 66.5(6) . .
C42 K2 O5 C29 43.6(4) . .
C41 K2 O5 C29 58.1(8) 2_557 .
C45 K2 O5 C29 86.3(3) . .
C43 K2 O5 C29 46.0(4) . .
O9 K2 O6 C31 -72.66(18) . .
O8 K2 O6 C31 -0.42(15) . .
O10 K2 O6 C31 -147.76(14) . .
O5 K2 O6 C31 -148.11(15) . .
O7 K2 O6 C31 2.57(13) . .
C42 K2 O6 C31 110.3(8) 2_557 .
C41 K2 O6 C31 128.0(4) . .
C42 K2 O6 C31 105.8(7) . .
C41 K2 O6 C31 87.0(3) 2_557 .
C45 K2 O6 C31 123.2(4) . .
C43 K2 O6 C31 85.9(4) . .
O9 K2 O6 C30 70.43(17) . .
O8 K2 O6 C30 142.67(13) . .
O10 K2 O6 C30 -4.67(15) . .
O5 K2 O6 C30 -5.02(13) . .
O7 K2 O6 C30 145.66(15) . .
C42 K2 O6 C30 -106.6(8) 2_557 .
C41 K2 O6 C30 -88.9(4) . .
C42 K2 O6 C30 -111.1(7) . .
C41 K2 O6 C30 -129.9(3) 2_557 .
C45 K2 O6 C30 -93.7(4) . .
C43 K2 O6 C30 -131.0(4) . .
O9 K2 O7 C33 -56.80(13) . .
O6 K2 O7 C33 150.99(13) . .
O8 K2 O7 C33 -32.22(12) . .
O10 K2 O7 C33 -120.37(14) . .
O5 K2 O7 C33 177.68(12) . .
C42 K2 O7 C33 40.7(4) 2_557 .
C41 K2 O7 C33 79.1(4) . .
C42 K2 O7 C33 76.9(4) . .
C41 K2 O7 C33 44.1(4) 2_557 .
C45 K2 O7 C33 48.7(6) . .
C43 K2 O7 C33 52.6(6) . .
O9 K2 O7 C32 -176.43(12) . .
O6 K2 O7 C32 31.36(12) . .
O8 K2 O7 C32 -151.85(13) . .
O10 K2 O7 C32 120.00(14) . .
O5 K2 O7 C32 58.05(13) . .
C42 K2 O7 C32 -79.0(4) 2_557 .
C41 K2 O7 C32 -40.5(4) . .
C42 K2 O7 C32 -42.7(4) . .
C41 K2 O7 C32 -75.5(4) 2_557 .
C45 K2 O7 C32 -70.9(6) . .
C43 K2 O7 C32 -67.1(6) . .
O9 K2 O8 C34 151.52(15) . .
O6 K2 O8 C34 1.12(15) . .
O10 K2 O8 C34 148.27(13) . .
O5 K2 O8 C34 72.12(17) . .
O7 K2 O8 C34 -1.90(13) . .
C42 K2 O8 C34 -125.6(4) 2_557 .
C41 K2 O8 C34 -110.4(7) . .
C42 K2 O8 C34 -86.0(4) . .
C41 K2 O8 C34 -102.8(6) 2_557 .
C45 K2 O8 C34 -129.8(3) . .
C43 K2 O8 C34 -92.5(4) . .
O9 K2 O8 C35 9.83(13) . .
O6 K2 O8 C35 -140.57(13) . .
O10 K2 O8 C35 6.58(15) . .
O5 K2 O8 C35 -69.57(16) . .
O7 K2 O8 C35 -143.60(14) . .
C42 K2 O8 C35 92.7(4) 2_557 .
C41 K2 O8 C35 107.9(7) . .
C42 K2 O8 C35 132.3(4) . .
C41 K2 O8 C35 115.5(6) 2_557 .
C45 K2 O8 C35 88.5(3) . .
C43 K2 O8 C35 125.8(4) . .
O6 K2 O9 C37 -120.69(14) . .
O8 K2 O9 C37 152.94(13) . .
O10 K2 O9 C37 -30.40(12) . .
O5 K2 O9 C37 -57.79(13) . .
O7 K2 O9 C37 176.91(12) . .
C42 K2 O9 C37 56.7(7) 2_557 .
C41 K2 O9 C37 37.0(4) . .
C42 K2 O9 C37 61.3(8) . .
C41 K2 O9 C37 79.0(4) 2_557 .
C45 K2 O9 C37 45.4(4) . .
C43 K2 O9 C37 82.0(3) . .
O6 K2 O9 C36 111.33(15) . .
O8 K2 O9 C36 24.96(12) . .
O10 K2 O9 C36 -158.38(14) . .
O5 K2 O9 C36 174.23(13) . .
O7 K2 O9 C36 48.93(14) . .
C42 K2 O9 C36 -71.2(7) 2_557 .
C41 K2 O9 C36 -91.0(4) . .
C42 K2 O9 C36 -66.7(8) . .
C41 K2 O9 C36 -49.0(4) 2_557 .
C45 K2 O9 C36 -82.6(4) . .
C43 K2 O9 C36 -46.0(3) . .
O9 K2 O10 C39 -141.97(15) . .
O6 K2 O10 C39 7.70(15) . .
O8 K2 O10 C39 -138.70(13) . .
O5 K2 O10 C39 8.04(13) . .
O7 K2 O10 C39 -65.94(17) . .
C42 K2 O10 C39 130.5(4) 2_557 .
C41 K2 O10 C39 97.4(4) . .
C42 K2 O10 C39 95.8(4) . .
C41 K2 O10 C39 130.7(4) 2_557 .
C45 K2 O10 C39 122.7(5) . .
C43 K2 O10 C39 122.1(6) . .
O9 K2 O10 C38 -3.03(13) . .
O6 K2 O10 C38 146.64(13) . .
O8 K2 O10 C38 0.24(14) . .
O5 K2 O10 C38 146.99(14) . .
O7 K2 O10 C38 73.00(16) . .
C42 K2 O10 C38 -90.5(4) 2_557 .
C41 K2 O10 C38 -123.7(4) . .
C42 K2 O10 C38 -125.3(4) . .
C41 K2 O10 C38 -90.4(4) 2_557 .
C45 K2 O10 C38 -98.3(5) . .
C43 K2 O10 C38 -99.0(6) . .
C40 O5 C29 C30 -175.10(17) . .
K2 O5 C29 C30 61.46(18) . .
C31 O6 C30 C29 -177.83(17) . .
K2 O6 C30 C29 36.8(2) . .
O5 C29 C30 O6 -66.3(2) . .
C30 O6 C31 C32 179.96(17) . .
K2 O6 C31 C32 -35.2(2) . .
C33 O7 C32 C31 179.57(18) . .
K2 O7 C32 C31 -65.09(18) . .
O6 C31 C32 O7 69.9(2) . .
C32 O7 C33 C34 -179.68(17) . .
K2 O7 C33 C34 65.58(18) . .
C35 O8 C34 C33 176.74(17) . .
K2 O8 C34 C33 34.2(2) . .
O7 C33 C34 O8 -68.6(2) . .
C34 O8 C35 C36 173.94(17) . .
K2 O8 C35 C36 -41.6(2) . .
C37 O9 C36 C35 174.76(17) . .
K2 O9 C36 C35 -57.56(18) . .
O8 C35 C36 O9 66.4(2) . .
C36 O9 C37 C38 -169.50(17) . .
K2 O9 C37 C38 62.29(19) . .
C39 O10 C38 C37 174.28(17) . .
K2 O10 C38 C37 33.9(2) . .
O9 C37 C38 O10 -63.8(2) . .
C38 O10 C39 C40 179.12(17) . .
K2 O10 C39 C40 -40.3(2) . .
C29 O5 C40 C39 176.83(17) . .
K2 O5 C40 C39 -60.10(18) . .
O10 C39 C40 O5 68.0(2) . .
O9 K2 C41 C42 130.9(14) . .
O6 K2 C41 C42 -58.9(13) . .
O8 K2 C41 C42 63.8(17) . .
O10 K2 C41 C42 -176.6(13) . .
O5 K2 C41 C42 -117.4(13) . .
O7 K2 C41 C42 -5.0(15) . .
C42 K2 C41 C42 92.6(8) 2_557 .
C41 K2 C41 C42 52.8(6) 2_557 .
C45 K2 C41 C42 111.3(8) . .
C43 K2 C41 C42 36.7(4) . .
O9 K2 C41 C45 19.5(15) . .
O6 K2 C41 C45 -170.3(13) . .
O8 K2 C41 C45 -47.6(17) . .
O10 K2 C41 C45 72.1(14) . .
O5 K2 C41 C45 131.2(14) . .
O7 K2 C41 C45 -116.3(15) . .
C42 K2 C41 C45 -18.7(7) 2_557 .
C42 K2 C41 C45 -111.3(8) . .
C41 K2 C41 C45 -58.6(6) 2_557 .
C43 K2 C41 C45 -74.6(5) . .
O9 K2 C41 K2 78.1(17) . 2_557
O6 K2 C41 K2 -111.7(15) . 2_557
O8 K2 C41 K2 11(2) . 2_557
O10 K2 C41 K2 130.7(16) . 2_557
O5 K2 C41 K2 -170.2(16) . 2_557
O7 K2 C41 K2 -57.8(17) . 2_557
C42 K2 C41 K2 39.8(4) 2_557 2_557
C42 K2 C41 K2 -52.8(6) . 2_557
C41 K2 C41 K2 0.0 2_557 2_557
C45 K2 C41 K2 58.6(6) . 2_557
C43 K2 C41 K2 -16.0(4) . 2_557
C45 C41 C42 C43 1(3) . .
K2 C41 C42 C43 -71.9(13) . .
K2 C41 C42 C43 74.4(13) 2_557 .
C45 C41 C42 K2 -73.3(14) . 2_557
K2 C41 C42 K2 -146.3(3) . 2_557
C45 C41 C42 K2 72.9(14) . .
K2 C41 C42 K2 146.3(3) 2_557 .
O9 K2 C42 C41 -61.4(18) . .
O6 K2 C42 C41 119.5(14) . .
O8 K2 C42 C41 -127.1(14) . .
O10 K2 C42 C41 3.6(14) . .
O5 K2 C42 C41 63.4(13) . .
O7 K2 C42 C41 175.7(13) . .
C42 K2 C42 C41 -54.6(6) 2_557 .
C41 K2 C42 C41 -95.2(8) 2_557 .
C45 K2 C42 C41 -37.4(5) . .
C43 K2 C42 C41 -112.0(8) . .
O9 K2 C42 C43 50.7(18) . .
O6 K2 C42 C43 -128.5(15) . .
O8 K2 C42 C43 -15.0(15) . .
O10 K2 C42 C43 115.7(15) . .
O5 K2 C42 C43 175.4(13) . .
O7 K2 C42 C43 -72.3(13) . .
C42 K2 C42 C43 57.4(6) 2_557 .
C41 K2 C42 C43 112.0(8) . .
C41 K2 C42 C43 16.8(7) 2_557 .
C45 K2 C42 C43 74.6(5) . .
O9 K2 C42 K2 -7(2) . 2_557
O6 K2 C42 K2 174.1(18) . 2_557
O8 K2 C42 K2 -72.4(18) . 2_557
O10 K2 C42 K2 58.3(18) . 2_557
O5 K2 C42 K2 118.1(16) . 2_557
O7 K2 C42 K2 -129.7(17) . 2_557
C42 K2 C42 K2 0.001(2) 2_557 2_557
C41 K2 C42 K2 54.6(7) . 2_557
C41 K2 C42 K2 -40.6(4) 2_557 2_557
C45 K2 C42 K2 17.2(5) . 2_557
C43 K2 C42 K2 -57.4(6) . 2_557
C41 C42 C43 C44 -2(3) . .
K2 C42 C43 C44 72.0(17) 2_557 .
K2 C42 C43 C44 -73.1(17) . .
C41 C42 C43 K2 71.1(12) . .
K2 C42 C43 K2 145.1(4) 2_557 .
C41 C42 C43 K2 -74.0(12) . 2_557
K2 C42 C43 K2 -145.1(4) . 2_557
O9 K2 C43 C42 -139.3(15) . .
O6 K2 C43 C42 50.7(14) . .
O8 K2 C43 C42 165.7(15) . .
O10 K2 C43 C42 -75.2(17) . .
O5 K2 C43 C42 -5.4(16) . .
O7 K2 C43 C42 108.3(14) . .
C42 K2 C43 C42 -90.2(7) 2_557 .
C41 K2 C43 C42 -36.9(5) . .
C41 K2 C43 C42 -123(2) 2_557 .
C45 K2 C43 C42 -76.1(6) . .
O9 K2 C43 C44 -26.8(15) . .
O6 K2 C43 C44 163.1(13) . .
O8 K2 C43 C44 -81.8(14) . .
O10 K2 C43 C44 37.3(17) . .
O5 K2 C43 C44 107.0(15) . .
O7 K2 C43 C44 -139.2(14) . .
C42 K2 C43 C44 22.2(7) 2_557 .
C41 K2 C43 C44 75.6(7) . .
C42 K2 C43 C44 112.4(10) . .
C41 K2 C43 C44 -10.9(19) 2_557 .
C45 K2 C43 C44 36.3(6) . .
O9 K2 C43 K2 -87.0(13) . 2_557
O6 K2 C43 K2 103.0(13) . 2_557
O8 K2 C43 K2 -142.0(13) . 2_557
O10 K2 C43 K2 -22.9(16) . 2_557
O5 K2 C43 K2 46.9(15) . 2_557
O7 K2 C43 K2 160.6(13) . 2_557
C42 K2 C43 K2 -37.9(4) 2_557 2_557
C41 K2 C43 K2 15.4(4) . 2_557
C42 K2 C43 K2 52.3(6) . 2_557
C41 K2 C43 K2 -71(2) 2_557 2_557
C45 K2 C43 K2 -23.8(4) . 2_557
C42 C43 C44 C45 2(3) . .
K2 C43 C44 C45 -69.7(19) . .
K2 C43 C44 C45 72.0(19) 2_557 .
C42 C43 C44 K2 -69.9(14) . 2_557
K2 C43 C44 K2 -141.7(3) . 2_557
C42 C43 C44 K2 71.8(14) . .
K2 C43 C44 K2 141.7(3) 2_557 .
O9 K2 C44 C45 -92.6(15) . .
O6 K2 C44 C45 93.2(16) . .
O8 K2 C44 C45 -152.4(15) . .
O10 K2 C44 C45 -34.8(14) . .
O5 K2 C44 C45 21.5(17) . .
O7 K2 C44 C45 155.6(14) . .
C42 K2 C44 C45 -5.6(12) 2_557 .
C41 K2 C44 C45 37.2(6) . .
C42 K2 C44 C45 76.0(7) . .
C41 K2 C44 C45 120.5(15) 2_557 .
C43 K2 C44 C45 112.7(11) . .
O9 K2 C44 C43 154.7(15) . .
O6 K2 C44 C43 -19.5(16) . .
O8 K2 C44 C43 94.9(15) . .
O10 K2 C44 C43 -147.5(14) . .
O5 K2 C44 C43 -91.2(17) . .
O7 K2 C44 C43 42.9(14) . .
C42 K2 C44 C43 -118.3(15) 2_557 .
C41 K2 C44 C43 -75.5(7) . .
C42 K2 C44 C43 -36.7(6) . .
C41 K2 C44 C43 7.8(13) 2_557 .
C45 K2 C44 C43 -112.7(11) . .
O9 K2 C44 K2 -150.1(10) . 2_557
O6 K2 C44 K2 35.8(11) . 2_557
O8 K2 C44 K2 150.1(10) . 2_557
O10 K2 C44 K2 -92.3(9) . 2_557
O5 K2 C44 K2 -36.0(12) . 2_557
O7 K2 C44 K2 98.1(9) . 2_557
C42 K2 C44 K2 -63.1(11) 2_557 2_557
C41 K2 C44 K2 -20.3(5) . 2_557
C42 K2 C44 K2 18.6(5) . 2_557
C41 K2 C44 K2 63.1(10) 2_557 2_557
C45 K2 C44 K2 -57.5(8) . 2_557
C43 K2 C44 K2 55.2(7) . 2_557
C43 C44 C45 C41 -1(3) . .
K2 C44 C45 C41 69.5(15) 2_557 .
K2 C44 C45 C41 -71.2(15) . .
C43 C44 C45 K2 69.8(18) . .
K2 C44 C45 K2 140.8(2) 2_557 .
C43 C44 C45 K2 -71.0(18) . 2_557
K2 C44 C45 K2 -140.8(2) . 2_557
C42 C41 C45 C44 0(3) . .
K2 C41 C45 C44 73.2(18) . .
K2 C41 C45 C44 -70.8(18) 2_557 .
C42 C41 C45 K2 -72.9(12) . .
K2 C41 C45 K2 -144.0(4) 2_557 .
C42 C41 C45 K2 71.0(13) . 2_557
K2 C41 C45 K2 144.0(4) . 2_557
O9 K2 C45 C44 85.9(14) . .
O6 K2 C45 C44 -101.1(15) . .
O8 K2 C45 C44 28.1(15) . .
O10 K2 C45 C44 144.4(15) . .
O5 K2 C45 C44 -162.6(14) . .
O7 K2 C45 C44 -30.7(18) . .
C42 K2 C45 C44 6.7(15) 2_557 .
C41 K2 C45 C44 -112.2(10) . .
C42 K2 C45 C44 -75.2(7) . .
C41 K2 C45 C44 -22.7(6) 2_557 .
C43 K2 C45 C44 -36.5(6) . .
O9 K2 C45 C41 -162.0(14) . .
O6 K2 C45 C41 11.0(16) . .
O8 K2 C45 C41 140.3(14) . .
O10 K2 C45 C41 -103.5(15) . .
O5 K2 C45 C41 -50.4(14) . .
O7 K2 C45 C41 81.4(17) . .
C42 K2 C45 C41 119(2) 2_557 .
C42 K2 C45 C41 37.0(5) . .
C41 K2 C45 C41 89.4(7) 2_557 .
C43 K2 C45 C41 75.7(6) . .
O9 K2 C45 K2 145.4(11) . 2_557
O6 K2 C45 K2 -41.6(13) . 2_557
O8 K2 C45 K2 87.6(11) . 2_557
O10 K2 C45 K2 -156.1(12) . 2_557
O5 K2 C45 K2 -103.1(11) . 2_557
O7 K2 C45 K2 28.8(15) . 2_557
C42 K2 C45 K2 66.2(17) 2_557 2_557
C41 K2 C45 K2 -52.6(6) . 2_557
C42 K2 C45 K2 -15.6(4) . 2_557
C41 K2 C45 K2 36.8(4) 2_557 2_557
C43 K2 C45 K2 23.0(4) . 2_557
